data_7154524
loop_
_publ_author_name
'Stefanelli, M.'
'Mandoj, F.'
'Nardis, S.'
'Raggio, M.'
'Fronczek, F. R.'
'McCandless, G. T.'
'Smith, K. M.'
'Paolesse, R.'

_publ_section_title
;
 Corrole and nucleophilic aromatic substitution are not incompatible: a
 novel route to 2,3-difunctionalized copper corrolates.
;
_journal_issue 23
_journal_name_full 'Organic &amp; biomolecular chemistry'
_journal_page_first 6611
_journal_page_last 6618
_journal_paper_doi 10.1039/c5ob00659g
_journal_volume 13
_journal_year 2015
_chemical_formula_moiety 'C51 H50 Cu N5 O3, C H Cl3 '
_chemical_formula_sum 'C52 H51 Cl3 Cu N5 O3'
_chemical_formula_weight 963.86
_space_group_crystal_system triclinic
_space_group_IT_number 2
_space_group_name_Hall '-P 1'
_space_group_name_H-M_alt 'P -1'
_symmetry_space_group_name_Hall '-P 1'
_symmetry_space_group_name_H-M 'P -1'
_atom_sites_solution_hydrogens geom
_audit_creation_method SHELXL-2014/7
_audit_update_record
;
2015-03-30 deposited with the CCDC.
2015-05-05 downloaded from the CCDC.
;
_cell_angle_alpha 95.030(10)
_cell_angle_beta 107.036(15)
_cell_angle_gamma 91.279(7)
_cell_formula_units_Z 2
_cell_length_a 10.989(3)
_cell_length_b 12.2170(18)
_cell_length_c 18.019(3)
_cell_measurement_reflns_used 5918
_cell_measurement_temperature 90.0(5)
_cell_measurement_theta_max 67.39
_cell_measurement_theta_min 2.58
_cell_volume 2301.1(8)
_computing_cell_refinement 'Bruker SAINT'
_computing_data_collection 'Bruker APEX2'
_computing_data_reduction 'Bruker SAINT'
_computing_molecular_graphics 'ORTEP-3 for Windows (Farrugia, 1997)'
_computing_structure_refinement 'SHELXL-2014/7 (Sheldrick, 2014)'
_computing_structure_solution 'SHELXS-97 (Sheldrick, 2008)'
_diffrn_ambient_temperature 90.0(5)
_diffrn_measured_fraction_theta_full 0.967
_diffrn_measured_fraction_theta_max 0.936
_diffrn_measurement_device_type 'Bruker Kappa APEX-II DUO'
_diffrn_measurement_method '\f and \w scans'
_diffrn_radiation_monochromator 'QUAZAR multilayer optics'
_diffrn_radiation_source 'I\mS microfocus'
_diffrn_radiation_type CuK\a
_diffrn_radiation_wavelength 1.54184
_diffrn_reflns_av_R_equivalents 0.0637
_diffrn_reflns_av_unetI/netI 0.0619
_diffrn_reflns_laue_measured_fraction_full 0.967
_diffrn_reflns_laue_measured_fraction_max 0.936
_diffrn_reflns_limit_h_max 12
_diffrn_reflns_limit_h_min -12
_diffrn_reflns_limit_k_max 14
_diffrn_reflns_limit_k_min -9
_diffrn_reflns_limit_l_max 20
_diffrn_reflns_limit_l_min -21
_diffrn_reflns_number 27375
_diffrn_reflns_point_group_measured_fraction_full 0.967
_diffrn_reflns_point_group_measured_fraction_max 0.936
_diffrn_reflns_theta_full 67.000
_diffrn_reflns_theta_max 68.854
_diffrn_reflns_theta_min 2.577
_exptl_absorpt_coefficient_mu 2.666
_exptl_absorpt_correction_T_max 0.9486
_exptl_absorpt_correction_T_min 0.5863
_exptl_absorpt_correction_type multi-scan
_exptl_absorpt_process_details 'SADABS (Sheldrick, 2004)'
_exptl_crystal_colour brown
_exptl_crystal_density_diffrn 1.391
_exptl_crystal_description lath
_exptl_crystal_F_000 1004
_exptl_crystal_recrystallization_method 'Re-crystallisation from solvent: chloroform'
_exptl_crystal_size_max 0.240
_exptl_crystal_size_mid 0.110
_exptl_crystal_size_min 0.020
_refine_diff_density_max 1.300
_refine_diff_density_min -1.176
_refine_diff_density_rms 0.119
_refine_ls_extinction_method none
_refine_ls_goodness_of_fit_ref 1.048
_refine_ls_hydrogen_treatment constr
_refine_ls_matrix_type full
_refine_ls_number_parameters 586
_refine_ls_number_reflns 7993
_refine_ls_number_restraints 0
_refine_ls_restrained_S_all 1.048
_refine_ls_R_factor_all 0.0936
_refine_ls_R_factor_gt 0.0676
_refine_ls_shift/su_max 0.000
_refine_ls_shift/su_mean 0.000
_refine_ls_structure_factor_coef Fsqd
_refine_ls_weighting_details 'w=1/[\s^2^(Fo^2^)+(0.1211P)^2^+3.3600P] where P=(Fo^2^+2Fc^2^)/3'
_refine_ls_weighting_scheme calc
_refine_ls_wR_factor_gt 0.1878
_refine_ls_wR_factor_ref 0.2056
_reflns_Friedel_coverage 0.000
_reflns_number_gt 5930
_reflns_number_total 7993
_reflns_threshold_expression 'I > 2\s(I)'
_cod_data_source_file c5ob00659g2.cif
_cod_data_source_block Compound3
_cod_database_code 7154524
_shelx_shelxl_version_number 2014/7
_shelx_space_group_comment
;
The symmetry employed for this shelxl refinement is uniquely defined
by the following loop, which should always be used as a source of
symmetry information in preference to the above space-group names.
They are only intended as comments.
;
_shelx_estimated_absorpt_t_min 0.567
_shelx_estimated_absorpt_t_max 0.949

loop_
_space_group_symop_operation_xyz
'x, y, z'
'-x, -y, -z'

loop_
_atom_site_label
_atom_site_type_symbol
_atom_site_fract_x
_atom_site_fract_y
_atom_site_fract_z
_atom_site_U_iso_or_equiv
_atom_site_adp_type
_atom_site_occupancy
_atom_site_site_symmetry_order
_atom_site_calc_flag
_atom_site_refinement_flags_posn
_atom_site_refinement_flags_adp
Cu1 Cu 0.64001(6) 0.55452(4) 0.43843(4) 0.01985(19) Uani 1 1 d . .
O1 O 0.3100(4) 0.6497(3) 0.0988(2) 0.0468(10) Uani 1 1 d . .
O2 O 0.3823(4) 0.7973(3) 0.1771(2) 0.0405(9) Uani 1 1 d . .
O3 O 0.5485(3) 0.5265(3) 0.1359(2) 0.0359(8) Uani 1 1 d . .
N1 N 0.5401(3) 0.5632(3) 0.3328(2) 0.0217(8) Uani 1 1 d . .
N2 N 0.5430(3) 0.6621(2) 0.4733(2) 0.0191(7) Uani 1 1 d . .
N3 N 0.7348(3) 0.5151(3) 0.5387(2) 0.0192(7) Uani 1 1 d . .
N4 N 0.7417(4) 0.4697(3) 0.3888(2) 0.0229(8) Uani 1 1 d . .
N5 N 0.3731(4) 0.6970(3) 0.1610(2) 0.0331(9) Uani 1 1 d . .
C1 C 0.5899(4) 0.5167(3) 0.2786(3) 0.0253(10) Uani 1 1 d . .
C2 C 0.5297(5) 0.5550(4) 0.2061(3) 0.0279(10) Uani 1 1 d . .
C3 C 0.4437(5) 0.6298(3) 0.2196(3) 0.0278(10) Uani 1 1 d . .
C4 C 0.4517(4) 0.6370(3) 0.3005(3) 0.0229(9) Uani 1 1 d . .
C5 C 0.3907(4) 0.6992(3) 0.3469(3) 0.0213(9) Uani 1 1 d . .
C6 C 0.4307(4) 0.7026(3) 0.4288(3) 0.0225(9) Uani 1 1 d . .
C7 C 0.3641(4) 0.7490(3) 0.4804(3) 0.0222(9) Uani 1 1 d . .
H7 H 0.2847 0.7829 0.4652 0.027 Uiso 1 1 calc R U
C8 C 0.4325(4) 0.7365(3) 0.5538(3) 0.0215(9) Uani 1 1 d . .
H8 H 0.4105 0.7594 0.5998 0.026 Uiso 1 1 calc R U
C9 C 0.5462(4) 0.6815(3) 0.5498(3) 0.0206(9) Uani 1 1 d . .
C10 C 0.6455(4) 0.6529(3) 0.6141(3) 0.0211(9) Uani 1 1 d . .
C11 C 0.7392(4) 0.5785(3) 0.6069(3) 0.0215(9) Uani 1 1 d . .
C12 C 0.8531(4) 0.5585(3) 0.6657(3) 0.0242(9) Uani 1 1 d . .
H12 H 0.8792 0.5906 0.7183 0.029 Uiso 1 1 calc R U
C13 C 0.9176(4) 0.4847(3) 0.6325(3) 0.0226(9) Uani 1 1 d . .
H13 H 0.9971 0.4562 0.6580 0.027 Uiso 1 1 calc R U
C14 C 0.8463(4) 0.4579(3) 0.5537(3) 0.0211(9) Uani 1 1 d . .
C15 C 0.8819(4) 0.3875(3) 0.4972(3) 0.0226(9) Uani 1 1 d . .
C16 C 0.8250(4) 0.3897(3) 0.4171(3) 0.0223(9) Uani 1 1 d . .
C17 C 0.8292(4) 0.3166(3) 0.3513(3) 0.0253(10) Uani 1 1 d . .
H17 H 0.8800 0.2545 0.3528 0.030 Uiso 1 1 calc R U
C18 C 0.7465(4) 0.3522(3) 0.2855(3) 0.0254(9) Uani 1 1 d . .
H18 H 0.7292 0.3199 0.2333 0.031 Uiso 1 1 calc R U
C19 C 0.6926(4) 0.4468(3) 0.3113(3) 0.0254(10) Uani 1 1 d . .
C20 C 0.2792(4) 0.7637(3) 0.3088(3) 0.0237(9) Uani 1 1 d . .
C21 C 0.1763(4) 0.7145(3) 0.2505(3) 0.0268(10) Uani 1 1 d . .
H21 H 0.1744 0.6378 0.2356 0.032 Uiso 1 1 calc R U
C22 C 0.0760(5) 0.7757(4) 0.2137(3) 0.0281(10) Uani 1 1 d . .
H22 H 0.0066 0.7401 0.1735 0.034 Uiso 1 1 calc R U
C23 C 0.0741(5) 0.8879(4) 0.2341(3) 0.0287(10) Uani 1 1 d . .
C24 C 0.1759(5) 0.9358(4) 0.2941(3) 0.0290(10) Uani 1 1 d . .
H24 H 0.1763 1.0119 0.3104 0.035 Uiso 1 1 calc R U
C25 C 0.2775(4) 0.8751(3) 0.3310(3) 0.0254(9) Uani 1 1 d . .
H25 H 0.3465 0.9102 0.3718 0.030 Uiso 1 1 calc R U
C26 C -0.0326(5) 0.9576(4) 0.1886(3) 0.0326(11) Uani 1 1 d . .
C27 C 0.0104(5) 1.0004(4) 0.1224(3) 0.0354(12) Uani 1 1 d . .
H27A H 0.0911 1.0437 0.1443 0.053 Uiso 1 1 calc R U
H27B H -0.0546 1.0468 0.0930 0.053 Uiso 1 1 calc R U
H27C H 0.0221 0.9380 0.0875 0.053 Uiso 1 1 calc R U
C28 C -0.0538(6) 1.0576(4) 0.2409(3) 0.0457(14) Uani 1 1 d . .
H28A H 0.0190 1.1107 0.2527 0.069 Uiso 1 1 calc R U
H28B H -0.0624 1.0333 0.2897 0.069 Uiso 1 1 calc R U
H28C H -0.1317 1.0924 0.2137 0.069 Uiso 1 1 calc R U
C29 C -0.1587(5) 0.8896(5) 0.1545(3) 0.0415(13) Uani 1 1 d . .
H29A H -0.2259 0.9374 0.1295 0.062 Uiso 1 1 calc R U
H29B H -0.1817 0.8562 0.1964 0.062 Uiso 1 1 calc R U
H29C H -0.1492 0.8315 0.1157 0.062 Uiso 1 1 calc R U
C30 C 0.6494(4) 0.7079(3) 0.6918(3) 0.0228(9) Uani 1 1 d . .
C31 C 0.6353(4) 0.8206(3) 0.7006(3) 0.0247(9) Uani 1 1 d . .
H31 H 0.6338 0.8629 0.6586 0.030 Uiso 1 1 calc R U
C32 C 0.6235(4) 0.8718(4) 0.7689(3) 0.0281(10) Uani 1 1 d . .
H32 H 0.6162 0.9493 0.7738 0.034 Uiso 1 1 calc R U
C33 C 0.6219(4) 0.8126(4) 0.8311(3) 0.0266(10) Uani 1 1 d . .
C34 C 0.6431(4) 0.7009(4) 0.8239(3) 0.0274(10) Uani 1 1 d . .
H34 H 0.6484 0.6594 0.8668 0.033 Uiso 1 1 calc R U
C35 C 0.6568(4) 0.6485(3) 0.7554(3) 0.0238(9) Uani 1 1 d . .
H35 H 0.6712 0.5721 0.7519 0.029 Uiso 1 1 calc R U
C36 C 0.5940(5) 0.8715(4) 0.9030(3) 0.0314(11) Uani 1 1 d . .
C37 C 0.4633(5) 0.9242(5) 0.8755(3) 0.0442(14) Uani 1 1 d . .
H37A H 0.4436 0.9617 0.9206 0.066 Uiso 1 1 calc R U
H37B H 0.3970 0.8666 0.8500 0.066 Uiso 1 1 calc R U
H37C H 0.4667 0.9775 0.8384 0.066 Uiso 1 1 calc R U
C38 C 0.6969(5) 0.9612(4) 0.9412(3) 0.0358(11) Uani 1 1 d . .
H38A H 0.6784 0.9990 0.9867 0.054 Uiso 1 1 calc R U
H38B H 0.6989 1.0142 0.9038 0.054 Uiso 1 1 calc R U
H38C H 0.7799 0.9282 0.9580 0.054 Uiso 1 1 calc R U
C39 C 0.5864(6) 0.7914(4) 0.9623(3) 0.0398(12) Uani 1 1 d . .
H39A H 0.6696 0.7601 0.9827 0.060 Uiso 1 1 calc R U
H39B H 0.5223 0.7321 0.9369 0.060 Uiso 1 1 calc R U
H39C H 0.5623 0.8306 1.0053 0.060 Uiso 1 1 calc R U
C40 C 0.9848(4) 0.3100(3) 0.5236(3) 0.0217(9) Uani 1 1 d . .
C41 C 0.9963(4) 0.2521(3) 0.5889(3) 0.0236(9) Uani 1 1 d . .
H41 H 0.9405 0.2657 0.6199 0.028 Uiso 1 1 calc R U
C42 C 1.0882(4) 0.1753(3) 0.6087(3) 0.0242(9) Uani 1 1 d . .
H42 H 1.0947 0.1375 0.6535 0.029 Uiso 1 1 calc R U
C43 C 1.1719(4) 0.1520(3) 0.5643(3) 0.0234(9) Uani 1 1 d . .
C44 C 1.1619(4) 0.2116(3) 0.5006(3) 0.0235(9) Uani 1 1 d . .
H44 H 1.2185 0.1992 0.4701 0.028 Uiso 1 1 calc R U
C45 C 1.0699(4) 0.2894(3) 0.4810(3) 0.0233(9) Uani 1 1 d . .
H45 H 1.0655 0.3294 0.4375 0.028 Uiso 1 1 calc R U
C46 C 1.2648(4) 0.0601(3) 0.5844(3) 0.0243(9) Uani 1 1 d . .
C47 C 1.1857(5) -0.0492(3) 0.5710(3) 0.0341(12) Uani 1 1 d . .
H47A H 1.1286 -0.0457 0.6038 0.051 Uiso 1 1 calc R U
H47B H 1.2429 -0.1096 0.5845 0.051 Uiso 1 1 calc R U
H47C H 1.1351 -0.0621 0.5160 0.051 Uiso 1 1 calc R U
C48 C 1.3484(5) 0.0806(4) 0.6693(3) 0.0375(12) Uani 1 1 d . .
H48A H 1.3941 0.1525 0.6774 0.056 Uiso 1 1 calc R U
H48B H 1.4100 0.0230 0.6806 0.056 Uiso 1 1 calc R U
H48C H 1.2947 0.0794 0.7041 0.056 Uiso 1 1 calc R U
C49 C 1.3533(4) 0.0512(3) 0.5317(3) 0.0280(10) Uani 1 1 d . .
H49A H 1.3017 0.0362 0.4771 0.042 Uiso 1 1 calc R U
H49B H 1.4107 -0.0088 0.5462 0.042 Uiso 1 1 calc R U
H49C H 1.4036 0.1206 0.5384 0.042 Uiso 1 1 calc R U
C50 C 0.6752(7) 0.5575(7) 0.1332(4) 0.0614(18) Uani 1 1 d . .
H50A H 0.7400 0.5201 0.1718 0.074 Uiso 1 1 calc R U
H50B H 0.6920 0.6379 0.1457 0.074 Uiso 1 1 calc R U
C51 C 0.6819(7) 0.5245(6) 0.0536(4) 0.0584(17) Uani 1 1 d . .
H51A H 0.7669 0.5447 0.0504 0.088 Uiso 1 1 calc R U
H51B H 0.6655 0.4447 0.0419 0.088 Uiso 1 1 calc R U
H51C H 0.6177 0.5622 0.0159 0.088 Uiso 1 1 calc R U
C52 C 0.0403(7) 0.6379(5) 0.9421(4) 0.0528(16) Uani 1 1 d . .
H52 H 0.1162 0.6145 0.9825 0.063 Uiso 1 1 calc R U
Cl1 Cl -0.03727(19) 0.73546(13) 0.98529(11) 0.0645(5) Uani 1 1 d . .
Cl2 Cl -0.0669(2) 0.52211(13) 0.90122(11) 0.0733(6) Uani 1 1 d . .
Cl3 Cl 0.0894(2) 0.69177(16) 0.86803(12) 0.0728(5) Uani 1 1 d . .

loop_
_atom_site_aniso_label
_atom_site_aniso_U_11
_atom_site_aniso_U_22
_atom_site_aniso_U_33
_atom_site_aniso_U_23
_atom_site_aniso_U_13
_atom_site_aniso_U_12
Cu1 0.0195(4) 0.0171(3) 0.0240(4) 0.0028(2) 0.0075(3) 0.0078(2)
O1 0.054(3) 0.053(2) 0.029(2) 0.0033(17) 0.0044(19) 0.0207(19)
O2 0.048(2) 0.0313(18) 0.048(2) 0.0154(16) 0.0183(19) 0.0143(15)
O3 0.040(2) 0.0427(18) 0.0289(19) 0.0046(14) 0.0152(16) 0.0123(15)
N1 0.0204(19) 0.0207(16) 0.024(2) 0.0036(14) 0.0059(16) 0.0061(13)
N2 0.0185(19) 0.0157(15) 0.0228(19) 0.0028(13) 0.0053(15) 0.0045(13)
N3 0.0193(19) 0.0156(15) 0.0225(19) 0.0027(13) 0.0053(15) 0.0061(13)
N4 0.022(2) 0.0191(16) 0.029(2) 0.0057(14) 0.0098(17) 0.0071(14)
N5 0.034(2) 0.041(2) 0.028(2) 0.0096(18) 0.011(2) 0.0160(18)
C1 0.028(3) 0.023(2) 0.028(2) 0.0021(17) 0.012(2) 0.0064(17)
C2 0.028(3) 0.028(2) 0.029(3) 0.0029(18) 0.010(2) 0.0083(18)
C3 0.031(3) 0.024(2) 0.029(3) 0.0055(18) 0.009(2) 0.0097(18)
C4 0.023(2) 0.0194(19) 0.028(2) 0.0043(16) 0.0084(19) 0.0061(16)
C5 0.017(2) 0.0165(18) 0.030(2) 0.0041(16) 0.0060(19) 0.0047(15)
C6 0.021(2) 0.0147(18) 0.034(3) 0.0046(16) 0.0101(19) 0.0072(15)
C7 0.021(2) 0.0158(18) 0.030(2) 0.0025(16) 0.0082(19) 0.0050(15)
C8 0.020(2) 0.0166(18) 0.030(2) 0.0003(16) 0.0117(19) 0.0042(15)
C9 0.019(2) 0.0145(17) 0.029(2) -0.0004(16) 0.0077(18) 0.0042(15)
C10 0.024(2) 0.0174(18) 0.024(2) 0.0029(16) 0.0087(18) 0.0035(16)
C11 0.022(2) 0.0191(19) 0.024(2) 0.0031(16) 0.0073(19) 0.0046(16)
C12 0.023(2) 0.0205(19) 0.030(2) 0.0038(17) 0.009(2) 0.0062(16)
C13 0.019(2) 0.0182(19) 0.031(2) 0.0046(16) 0.0074(19) 0.0056(15)
C14 0.018(2) 0.0173(18) 0.031(2) 0.0056(16) 0.0101(19) 0.0060(15)
C15 0.024(2) 0.0150(18) 0.030(2) 0.0019(16) 0.0100(19) 0.0027(15)
C16 0.017(2) 0.0172(18) 0.034(3) 0.0020(17) 0.0098(19) 0.0061(15)
C17 0.024(2) 0.021(2) 0.033(3) 0.0025(18) 0.012(2) 0.0093(17)
C18 0.026(2) 0.025(2) 0.028(2) 0.0017(17) 0.012(2) 0.0073(17)
C19 0.026(3) 0.024(2) 0.029(3) 0.0057(17) 0.011(2) 0.0064(17)
C20 0.023(2) 0.024(2) 0.025(2) 0.0054(17) 0.0086(19) 0.0079(17)
C21 0.028(3) 0.022(2) 0.030(3) 0.0007(17) 0.007(2) 0.0062(17)
C22 0.025(3) 0.033(2) 0.024(2) 0.0010(18) 0.003(2) 0.0051(18)
C23 0.027(3) 0.032(2) 0.030(3) 0.0081(19) 0.010(2) 0.0088(19)
C24 0.029(3) 0.022(2) 0.039(3) 0.0048(18) 0.012(2) 0.0088(18)
C25 0.023(2) 0.021(2) 0.032(3) 0.0058(17) 0.007(2) 0.0048(17)
C26 0.029(3) 0.039(3) 0.031(3) 0.009(2) 0.009(2) 0.012(2)
C27 0.038(3) 0.037(3) 0.035(3) 0.013(2) 0.013(2) 0.014(2)
C28 0.053(4) 0.044(3) 0.044(3) 0.016(2) 0.014(3) 0.030(3)
C29 0.028(3) 0.053(3) 0.044(3) 0.016(3) 0.008(2) 0.015(2)
C30 0.017(2) 0.024(2) 0.026(2) 0.0001(17) 0.0030(18) 0.0066(16)
C31 0.023(2) 0.024(2) 0.027(2) 0.0040(17) 0.0047(19) 0.0056(16)
C32 0.026(3) 0.025(2) 0.033(3) -0.0007(18) 0.007(2) 0.0076(17)
C33 0.020(2) 0.032(2) 0.026(2) -0.0022(18) 0.0046(19) 0.0061(17)
C34 0.023(2) 0.034(2) 0.026(2) 0.0024(18) 0.007(2) 0.0052(18)
C35 0.021(2) 0.023(2) 0.027(2) 0.0012(17) 0.0055(19) 0.0079(16)
C36 0.029(3) 0.037(2) 0.029(3) -0.005(2) 0.010(2) 0.008(2)
C37 0.035(3) 0.059(3) 0.038(3) -0.005(2) 0.011(3) 0.020(3)
C38 0.043(3) 0.038(3) 0.025(3) -0.007(2) 0.011(2) 0.007(2)
C39 0.043(3) 0.047(3) 0.032(3) -0.003(2) 0.018(3) 0.002(2)
C40 0.019(2) 0.0156(18) 0.030(2) 0.0005(16) 0.0062(19) 0.0032(15)
C41 0.020(2) 0.0192(19) 0.034(3) 0.0032(17) 0.011(2) 0.0063(16)
C42 0.024(2) 0.023(2) 0.027(2) 0.0031(17) 0.0086(19) 0.0062(17)
C43 0.018(2) 0.0177(19) 0.033(3) -0.0003(17) 0.0057(19) 0.0035(16)
C44 0.020(2) 0.0193(19) 0.032(3) 0.0007(17) 0.0093(19) 0.0043(16)
C45 0.022(2) 0.0174(18) 0.029(2) 0.0022(16) 0.0053(19) 0.0017(16)
C46 0.019(2) 0.0199(19) 0.035(3) 0.0072(17) 0.0071(19) 0.0077(16)
C47 0.033(3) 0.018(2) 0.057(3) 0.005(2) 0.023(3) 0.0055(18)
C48 0.035(3) 0.042(3) 0.037(3) 0.010(2) 0.010(2) 0.020(2)
C49 0.023(2) 0.022(2) 0.043(3) 0.0059(19) 0.013(2) 0.0101(17)
C50 0.049(4) 0.099(5) 0.043(4) 0.008(3) 0.024(3) 0.016(4)
C51 0.063(5) 0.069(4) 0.055(4) 0.014(3) 0.031(4) 0.022(3)
C52 0.064(4) 0.050(3) 0.048(4) 0.006(3) 0.021(3) 0.014(3)
Cl1 0.0782(12) 0.0550(9) 0.0664(11) 0.0035(7) 0.0303(9) 0.0224(8)
Cl2 0.0958(15) 0.0507(9) 0.0586(11) 0.0036(7) 0.0012(10) -0.0048(8)
Cl3 0.0871(14) 0.0770(11) 0.0698(12) 0.0252(9) 0.0411(11) 0.0208(10)

loop_
_atom_type_symbol
_atom_type_description
_atom_type_scat_dispersion_real
_atom_type_scat_dispersion_imag
_atom_type_scat_source
C C 0.0181 0.0091 'International Tables Vol C Tables 4.2.6.8 and 6.1.1.4'
H H 0.0000 0.0000 'International Tables Vol C Tables 4.2.6.8 and 6.1.1.4'
N N 0.0311 0.0180 'International Tables Vol C Tables 4.2.6.8 and 6.1.1.4'
O O 0.0492 0.0322 'International Tables Vol C Tables 4.2.6.8 and 6.1.1.4'
Cu Cu -1.9646 0.5888 'International Tables Vol C Tables 4.2.6.8 and 6.1.1.4'
Cl Cl 0.3639 0.7018 'International Tables Vol C Tables 4.2.6.8 and 6.1.1.4'

loop_
_geom_angle_atom_site_label_1
_geom_angle_atom_site_label_2
_geom_angle_atom_site_label_3
_geom_angle
N2 Cu1 N4 167.47(15)
N2 Cu1 N3 97.35(15)
N4 Cu1 N3 91.68(15)
N2 Cu1 N1 90.46(15)
N4 Cu1 N1 81.96(15)
N3 Cu1 N1 168.62(14)
C2 O3 C50 113.5(4)
C1 N1 C4 110.0(4)
C1 N1 Cu1 115.1(3)
C4 N1 Cu1 130.9(3)
C9 N2 C6 107.2(3)
C9 N2 Cu1 122.7(3)
C6 N2 Cu1 126.3(3)
C11 N3 C14 106.8(4)
C11 N3 Cu1 122.2(3)
C14 N3 Cu1 124.9(3)
C19 N4 C16 108.6(4)
C19 N4 Cu1 115.5(3)
C16 N4 Cu1 129.6(3)
O1 N5 O2 124.8(4)
O1 N5 C3 117.3(4)
O2 N5 C3 117.8(4)
N1 C1 C2 109.5(4)
N1 C1 C19 112.2(4)
C2 C1 C19 138.1(4)
O3 C2 C3 125.4(4)
O3 C2 C1 128.6(4)
C3 C2 C1 106.0(4)
C2 C3 C4 108.6(4)
C2 C3 N5 122.9(4)
C4 C3 N5 128.0(4)
N1 C4 C5 120.3(4)
N1 C4 C3 105.8(4)
C5 C4 C3 133.9(4)
C4 C5 C6 122.0(4)
C4 C5 C20 119.5(4)
C6 C5 C20 118.5(4)
N2 C6 C5 125.4(4)
N2 C6 C7 108.4(4)
C5 C6 C7 126.2(4)
C8 C7 C6 108.4(4)
C8 C7 H7 125.8
C6 C7 H7 125.8
C7 C8 C9 107.1(4)
C7 C8 H8 126.4
C9 C8 H8 126.4
N2 C9 C10 125.1(4)
N2 C9 C8 108.9(4)
C10 C9 C8 126.1(4)
C9 C10 C11 123.4(4)
C9 C10 C30 116.2(4)
C11 C10 C30 120.4(4)
N3 C11 C10 124.0(4)
N3 C11 C12 109.0(4)
C10 C11 C12 126.9(4)
C13 C12 C11 107.1(4)
C13 C12 H12 126.5
C11 C12 H12 126.5
C12 C13 C14 108.4(4)
C12 C13 H13 125.8
C14 C13 H13 125.8
N3 C14 C13 108.6(4)
N3 C14 C15 124.6(4)
C13 C14 C15 126.7(4)
C16 C15 C14 122.3(4)
C16 C15 C40 118.4(4)
C14 C15 C40 119.3(4)
N4 C16 C15 121.0(4)
N4 C16 C17 107.0(4)
C15 C16 C17 131.9(4)
C18 C17 C16 108.0(4)
C18 C17 H17 126.0
C16 C17 H17 126.0
C17 C18 C19 106.0(4)
C17 C18 H18 127.0
C19 C18 H18 127.0
N4 C19 C18 110.3(4)
N4 C19 C1 112.2(4)
C18 C19 C1 137.0(5)
C21 C20 C25 118.4(4)
C21 C20 C5 121.1(4)
C25 C20 C5 120.5(4)
C20 C21 C22 120.7(4)
C20 C21 H21 119.7
C22 C21 H21 119.7
C21 C22 C23 121.7(5)
C21 C22 H22 119.2
C23 C22 H22 119.2
C24 C23 C22 117.2(4)
C24 C23 C26 121.1(4)
C22 C23 C26 121.5(4)
C23 C24 C25 121.4(4)
C23 C24 H24 119.3
C25 C24 H24 119.3
C20 C25 C24 120.6(4)
C20 C25 H25 119.7
C24 C25 H25 119.7
C27 C26 C29 109.6(4)
C27 C26 C28 108.1(4)
C29 C26 C28 108.9(4)
C27 C26 C23 107.3(4)
C29 C26 C23 111.6(4)
C28 C26 C23 111.4(4)
C26 C27 H27A 109.5
C26 C27 H27B 109.5
H27A C27 H27B 109.5
C26 C27 H27C 109.5
H27A C27 H27C 109.5
H27B C27 H27C 109.5
C26 C28 H28A 109.5
C26 C28 H28B 109.5
H28A C28 H28B 109.5
C26 C28 H28C 109.5
H28A C28 H28C 109.5
H28B C28 H28C 109.5
C26 C29 H29A 109.5
C26 C29 H29B 109.5
H29A C29 H29B 109.5
C26 C29 H29C 109.5
H29A C29 H29C 109.5
H29B C29 H29C 109.5
C31 C30 C35 118.2(4)
C31 C30 C10 119.7(4)
C35 C30 C10 121.9(4)
C32 C31 C30 121.2(4)
C32 C31 H31 119.4
C30 C31 H31 119.4
C31 C32 C33 121.3(4)
C31 C32 H32 119.3
C33 C32 H32 119.3
C34 C33 C32 117.4(4)
C34 C33 C36 123.2(4)
C32 C33 C36 119.3(4)
C35 C34 C33 121.6(4)
C35 C34 H34 119.2
C33 C34 H34 119.2
C34 C35 C30 120.1(4)
C34 C35 H35 120.0
C30 C35 H35 120.0
C38 C36 C39 109.7(4)
C38 C36 C33 109.8(4)
C39 C36 C33 111.7(4)
C38 C36 C37 109.3(4)
C39 C36 C37 108.0(4)
C33 C36 C37 108.3(4)
C36 C37 H37A 109.5
C36 C37 H37B 109.5
H37A C37 H37B 109.5
C36 C37 H37C 109.5
H37A C37 H37C 109.5
H37B C37 H37C 109.5
C36 C38 H38A 109.5
C36 C38 H38B 109.5
H38A C38 H38B 109.5
C36 C38 H38C 109.5
H38A C38 H38C 109.5
H38B C38 H38C 109.5
C36 C39 H39A 109.5
C36 C39 H39B 109.5
H39A C39 H39B 109.5
C36 C39 H39C 109.5
H39A C39 H39C 109.5
H39B C39 H39C 109.5
C45 C40 C41 117.9(4)
C45 C40 C15 119.9(4)
C41 C40 C15 122.2(4)
C42 C41 C40 120.5(4)
C42 C41 H41 119.7
C40 C41 H41 119.7
C41 C42 C43 121.7(4)
C41 C42 H42 119.2
C43 C42 H42 119.2
C44 C43 C42 117.4(4)
C44 C43 C46 122.6(4)
C42 C43 C46 119.9(4)
C43 C44 C45 120.9(4)
C43 C44 H44 119.6
C45 C44 H44 119.6
C40 C45 C44 121.6(4)
C40 C45 H45 119.2
C44 C45 H45 119.2
C43 C46 C48 110.4(4)
C43 C46 C47 107.7(4)
C48 C46 C47 110.7(4)
C43 C46 C49 112.1(4)
C48 C46 C49 108.1(4)
C47 C46 C49 107.9(4)
C46 C47 H47A 109.5
C46 C47 H47B 109.5
H47A C47 H47B 109.5
C46 C47 H47C 109.5
H47A C47 H47C 109.5
H47B C47 H47C 109.5
C46 C48 H48A 109.5
C46 C48 H48B 109.5
H48A C48 H48B 109.5
C46 C48 H48C 109.5
H48A C48 H48C 109.5
H48B C48 H48C 109.5
C46 C49 H49A 109.5
C46 C49 H49B 109.5
H49A C49 H49B 109.5
C46 C49 H49C 109.5
H49A C49 H49C 109.5
H49B C49 H49C 109.5
O3 C50 C51 108.1(6)
O3 C50 H50A 110.1
C51 C50 H50A 110.1
O3 C50 H50B 110.1
C51 C50 H50B 110.1
H50A C50 H50B 108.4
C50 C51 H51A 109.5
C50 C51 H51B 109.5
H51A C51 H51B 109.5
C50 C51 H51C 109.5
H51A C51 H51C 109.5
H51B C51 H51C 109.5
Cl1 C52 Cl3 110.7(3)
Cl1 C52 Cl2 108.7(4)
Cl3 C52 Cl2 109.0(4)
Cl1 C52 H52 109.4
Cl3 C52 H52 109.4
Cl2 C52 H52 109.4

loop_
_geom_bond_atom_site_label_1
_geom_bond_atom_site_label_2
_geom_bond_distance
Cu1 N2 1.890(3)
Cu1 N4 1.897(4)
Cu1 N3 1.911(3)
Cu1 N1 1.911(4)
O1 N5 1.218(6)
O2 N5 1.229(5)
O3 C2 1.357(6)
O3 C50 1.450(8)
N1 C1 1.344(6)
N1 C4 1.378(5)
N2 C9 1.369(6)
N2 C6 1.388(5)
N3 C11 1.382(6)
N3 C14 1.392(5)
N4 C19 1.342(6)
N4 C16 1.381(5)
N5 C3 1.446(6)
C1 C2 1.407(6)
C1 C19 1.447(6)
C2 C3 1.386(6)
C3 C4 1.429(7)
C4 C5 1.402(6)
C5 C6 1.408(6)
C5 C20 1.496(6)
C6 C7 1.430(6)
C7 C8 1.340(6)
C7 H7 0.9500
C8 C9 1.449(6)
C8 H8 0.9500
C9 C10 1.415(6)
C10 C11 1.416(6)
C10 C30 1.488(6)
C11 C12 1.426(6)
C12 C13 1.362(6)
C12 H12 0.9500
C13 C14 1.412(6)
C13 H13 0.9500
C14 C15 1.423(6)
C15 C16 1.397(6)
C15 C40 1.488(6)
C16 C17 1.433(6)
C17 C18 1.378(6)
C17 H17 0.9500
C18 C19 1.414(6)
C18 H18 0.9500
C20 C21 1.381(7)
C20 C25 1.386(6)
C21 C22 1.381(6)
C21 H21 0.9500
C22 C23 1.390(6)
C22 H22 0.9500
C23 C24 1.384(7)
C23 C26 1.541(6)
C24 C25 1.388(6)
C24 H24 0.9500
C25 H25 0.9500
C26 C27 1.533(7)
C26 C29 1.533(8)
C26 C28 1.541(7)
C27 H27A 0.9800
C27 H27B 0.9800
C27 H27C 0.9800
C28 H28A 0.9800
C28 H28B 0.9800
C28 H28C 0.9800
C29 H29A 0.9800
C29 H29B 0.9800
C29 H29C 0.9800
C30 C31 1.388(6)
C30 C35 1.393(6)
C31 C32 1.374(7)
C31 H31 0.9500
C32 C33 1.391(7)
C32 H32 0.9500
C33 C34 1.390(6)
C33 C36 1.539(6)
C34 C35 1.389(6)
C34 H34 0.9500
C35 H35 0.9500
C36 C38 1.519(7)
C36 C39 1.530(7)
C36 C37 1.550(7)
C37 H37A 0.9800
C37 H37B 0.9800
C37 H37C 0.9800
C38 H38A 0.9800
C38 H38B 0.9800
C38 H38C 0.9800
C39 H39A 0.9800
C39 H39B 0.9800
C39 H39C 0.9800
C40 C45 1.387(6)
C40 C41 1.402(6)
C41 C42 1.385(6)
C41 H41 0.9500
C42 C43 1.404(6)
C42 H42 0.9500
C43 C44 1.392(6)
C43 C46 1.530(5)
C44 C45 1.393(6)
C44 H44 0.9500
C45 H45 0.9500
C46 C48 1.530(7)
C46 C47 1.539(6)
C46 C49 1.545(6)
C47 H47A 0.9800
C47 H47B 0.9800
C47 H47C 0.9800
C48 H48A 0.9800
C48 H48B 0.9800
C48 H48C 0.9800
C49 H49A 0.9800
C49 H49B 0.9800
C49 H49C 0.9800
C50 C51 1.478(9)
C50 H50A 0.9900
C50 H50B 0.9900
C51 H51A 0.9800
C51 H51B 0.9800
C51 H51C 0.9800
C52 Cl1 1.739(6)
C52 Cl3 1.752(6)
C52 Cl2 1.779(7)
C52 H52 1.0000

loop_
_geom_torsion_atom_site_label_1
_geom_torsion_atom_site_label_2
_geom_torsion_atom_site_label_3
_geom_torsion_atom_site_label_4
_geom_torsion
N4 Cu1 N2 C9 -142.1(7)
N3 Cu1 N2 C9 -6.3(3)
N1 Cu1 N2 C9 165.4(3)
N4 Cu1 N2 C6 62.8(9)
N3 Cu1 N2 C6 -161.4(3)
N1 Cu1 N2 C6 10.3(3)
N2 Cu1 N4 C19 -60.3(9)
N3 Cu1 N4 C19 163.5(3)
N1 Cu1 N4 C19 -7.0(3)
N2 Cu1 N4 C16 151.2(6)
N3 Cu1 N4 C16 15.0(4)
N1 Cu1 N4 C16 -155.6(4)
C4 N1 C1 C2 -3.1(5)
Cu1 N1 C1 C2 -163.0(3)
C4 N1 C1 C19 174.1(4)
Cu1 N1 C1 C19 14.2(5)
C50 O3 C2 C3 115.8(6)
C50 O3 C2 C1 -64.6(7)
N1 C1 C2 O3 -177.8(4)
C19 C1 C2 O3 6.1(9)
N1 C1 C2 C3 1.8(5)
C19 C1 C2 C3 -174.3(5)
O3 C2 C3 C4 179.7(4)
C1 C2 C3 C4 0.1(5)
O3 C2 C3 N5 -7.6(8)
C1 C2 C3 N5 172.7(4)
O1 N5 C3 C2 55.0(7)
O2 N5 C3 C2 -124.1(5)
O1 N5 C3 C4 -133.9(5)
O2 N5 C3 C4 47.1(7)
C1 N1 C4 C5 -177.4(4)
Cu1 N1 C4 C5 -21.7(6)
C1 N1 C4 C3 3.1(5)
Cu1 N1 C4 C3 158.8(3)
C2 C3 C4 N1 -1.9(5)
N5 C3 C4 N1 -174.1(5)
C2 C3 C4 C5 178.6(5)
N5 C3 C4 C5 6.5(9)
N1 C4 C5 C6 10.5(6)
C3 C4 C5 C6 -170.1(5)
N1 C4 C5 C20 -169.2(4)
C3 C4 C5 C20 10.2(7)
C9 N2 C6 C5 179.9(4)
Cu1 N2 C6 C5 -21.8(6)
C9 N2 C6 C7 0.5(4)
Cu1 N2 C6 C7 158.7(3)
C4 C5 C6 N2 11.0(6)
C20 C5 C6 N2 -169.3(4)
C4 C5 C6 C7 -169.7(4)
C20 C5 C6 C7 10.0(6)
N2 C6 C7 C8 -0.5(5)
C5 C6 C7 C8 -179.9(4)
C6 C7 C8 C9 0.3(5)
C6 N2 C9 C10 -179.7(4)
Cu1 N2 C9 C10 21.1(6)
C6 N2 C9 C8 -0.3(4)
Cu1 N2 C9 C8 -159.5(3)
C7 C8 C9 N2 0.0(5)
C7 C8 C9 C10 179.4(4)
N2 C9 C10 C11 -15.3(6)
C8 C9 C10 C11 165.4(4)
N2 C9 C10 C30 163.3(4)
C8 C9 C10 C30 -16.0(6)
C14 N3 C11 C10 176.7(4)
Cu1 N3 C11 C10 23.0(6)
C14 N3 C11 C12 -1.6(4)
Cu1 N3 C11 C12 -155.3(3)
C9 C10 C11 N3 -8.8(6)
C30 C10 C11 N3 172.6(4)
C9 C10 C11 C12 169.2(4)
C30 C10 C11 C12 -9.4(7)
N3 C11 C12 C13 1.0(5)
C10 C11 C12 C13 -177.3(4)
C11 C12 C13 C14 0.0(5)
C11 N3 C14 C13 1.6(4)
Cu1 N3 C14 C13 154.4(3)
C11 N3 C14 C15 -176.6(4)
Cu1 N3 C14 C15 -23.7(6)
C12 C13 C14 N3 -1.0(5)
C12 C13 C14 C15 177.1(4)
N3 C14 C15 C16 16.4(6)
C13 C14 C15 C16 -161.3(4)
N3 C14 C15 C40 -164.7(4)
C13 C14 C15 C40 17.5(6)
C19 N4 C16 C15 -174.4(4)
Cu1 N4 C16 C15 -24.2(6)
C19 N4 C16 C17 2.2(5)
Cu1 N4 C16 C17 152.5(3)
C14 C15 C16 N4 7.7(6)
C40 C15 C16 N4 -171.2(4)
C14 C15 C16 C17 -168.0(4)
C40 C15 C16 C17 13.1(7)
N4 C16 C17 C18 -1.4(5)
C15 C16 C17 C18 174.7(5)
C16 C17 C18 C19 0.1(5)
C16 N4 C19 C18 -2.2(5)
Cu1 N4 C19 C18 -157.1(3)
C16 N4 C19 C1 171.1(4)
Cu1 N4 C19 C1 16.2(5)
C17 C18 C19 N4 1.3(5)
C17 C18 C19 C1 -169.6(5)
N1 C1 C19 N4 -19.5(6)
C2 C1 C19 N4 156.5(5)
N1 C1 C19 C18 151.3(5)
C2 C1 C19 C18 -32.7(10)
C4 C5 C20 C21 52.7(6)
C6 C5 C20 C21 -127.0(5)
C4 C5 C20 C25 -126.7(5)
C6 C5 C20 C25 53.6(6)
C25 C20 C21 C22 1.9(7)
C5 C20 C21 C22 -177.5(4)
C20 C21 C22 C23 -0.5(7)
C21 C22 C23 C24 -1.3(7)
C21 C22 C23 C26 175.1(5)
C22 C23 C24 C25 1.8(7)
C26 C23 C24 C25 -174.6(4)
C21 C20 C25 C24 -1.4(7)
C5 C20 C25 C24 178.0(4)
C23 C24 C25 C20 -0.5(7)
C24 C23 C26 C27 86.5(6)
C22 C23 C26 C27 -89.7(6)
C24 C23 C26 C29 -153.4(5)
C22 C23 C26 C29 30.3(6)
C24 C23 C26 C28 -31.6(7)
C22 C23 C26 C28 152.1(5)
C9 C10 C30 C31 -46.0(6)
C11 C10 C30 C31 132.7(4)
C9 C10 C30 C35 128.8(4)
C11 C10 C30 C35 -52.5(6)
C35 C30 C31 C32 -2.7(7)
C10 C30 C31 C32 172.3(4)
C30 C31 C32 C33 -1.7(7)
C31 C32 C33 C34 5.1(7)
C31 C32 C33 C36 -173.5(4)
C32 C33 C34 C35 -4.3(7)
C36 C33 C34 C35 174.2(4)
C33 C34 C35 C30 0.0(7)
C31 C30 C35 C34 3.5(7)
C10 C30 C35 C34 -171.4(4)
C34 C33 C36 C38 119.1(5)
C32 C33 C36 C38 -62.4(6)
C34 C33 C36 C39 -2.8(7)
C32 C33 C36 C39 175.7(5)
C34 C33 C36 C37 -121.6(5)
C32 C33 C36 C37 56.9(6)
C16 C15 C40 C45 36.1(6)
C14 C15 C40 C45 -142.8(4)
C16 C15 C40 C41 -141.0(4)
C14 C15 C40 C41 40.1(6)
C45 C40 C41 C42 -1.4(6)
C15 C40 C41 C42 175.7(4)
C40 C41 C42 C43 -0.5(7)
C41 C42 C43 C44 2.0(7)
C41 C42 C43 C46 -175.1(4)
C42 C43 C44 C45 -1.5(6)
C46 C43 C44 C45 175.5(4)
C41 C40 C45 C44 1.9(6)
C15 C40 C45 C44 -175.4(4)
C43 C44 C45 C40 -0.4(7)
C44 C43 C46 C48 126.5(5)
C42 C43 C46 C48 -56.5(6)
C44 C43 C46 C47 -112.5(5)
C42 C43 C46 C47 64.5(5)
C44 C43 C46 C49 6.0(6)
C42 C43 C46 C49 -177.1(4)
C2 O3 C50 C51 -178.6(5)
